data_2233912
loop_
_publ_author_name
'Dayananda, A. S.'
'Yathirajan, H. S.'
'Harrison, William T. A.'
'Slawin, Alexandra M. Z.'

_publ_section_title
;
 (<i>E</i>)-1-(2,5-Dichlorothiophen-3-yl)ethanone
 [8-(trifluoromethyl)quinolin-4-yl]hydrazone
;
_journal_coeditor_code KP2384
_journal_issue 3
_journal_name_full 'Acta Crystallographica Section E'
_journal_page_first o790
_journal_paper_doi 10.1107/S1600536812005673
_journal_volume 68
_journal_year 2012
_chemical_formula_iupac 'C16 H10 Cl2 F3 N3 S'
_chemical_formula_moiety 'C16 H10 Cl2 F3 N3 S'
_chemical_formula_sum 'C16 H10 Cl2 F3 N3 S'
_chemical_formula_weight 404.23
_chemical_name_systematic
;
(<i>E</i>)-1-(2,5-Dichlorothiophen-3-yl)ethanone
[8-(trifluoromethyl)quinolin-4-yl]hydrazone
;
_space_group_IT_number 14
_symmetry_cell_setting monoclinic
_symmetry_space_group_name_Hall '-P 2ybc'
_symmetry_space_group_name_H-M 'P 1 21/c 1'
_atom_sites_solution_hydrogens geom
_atom_sites_solution_primary direct
_atom_sites_solution_secondary difmap
_audit_creation_method SHELXL97
_cell_angle_alpha 90.00
_cell_angle_beta 95.053(9)
_cell_angle_gamma 90.00
_cell_formula_units_Z 4
_cell_length_a 7.687(2)
_cell_length_b 14.392(5)
_cell_length_c 14.360(5)
_cell_measurement_reflns_used 4944
_cell_measurement_temperature 73(2)
_cell_measurement_theta_max 28.5
_cell_measurement_theta_min 2.0
_cell_volume 1582.5(9)
_computing_cell_refinement 'CrystalClear (Rigaku, 2009)'
_computing_data_collection 'CrystalClear (Rigaku, 2009)'
_computing_data_reduction 'CrystalClear (Rigaku, 2009)'
_computing_molecular_graphics 'ORTEP-3 (Farrugia, 1997)'
_computing_publication_material 'SHELXL97 (Sheldrick, 2008)'
_computing_structure_refinement 'SHELXL97 (Sheldrick, 2008)'
_computing_structure_solution 'SHELXS97 (Sheldrick, 2008)'
_diffrn_ambient_temperature 73(2)
_diffrn_measured_fraction_theta_full 0.992
_diffrn_measured_fraction_theta_max 0.992
_diffrn_measurement_device_type 'Rigaku Mercury CCD'
_diffrn_measurement_method \w
_diffrn_radiation_monochromator graphite
_diffrn_radiation_source 'fine-focus sealed tube'
_diffrn_radiation_type MoK\a
_diffrn_radiation_wavelength 0.71073
_diffrn_reflns_av_R_equivalents 0.0822
_diffrn_reflns_av_sigmaI/netI 0.0781
_diffrn_reflns_limit_h_max 9
_diffrn_reflns_limit_h_min -8
_diffrn_reflns_limit_k_max 13
_diffrn_reflns_limit_k_min -17
_diffrn_reflns_limit_l_max 16
_diffrn_reflns_limit_l_min -17
_diffrn_reflns_number 9805
_diffrn_reflns_theta_full 25.37
_diffrn_reflns_theta_max 25.37
_diffrn_reflns_theta_min 2.01
_diffrn_standards_decay_% 0
_exptl_absorpt_coefficient_mu 0.579
_exptl_absorpt_correction_type none
_exptl_crystal_colour colourless
_exptl_crystal_density_diffrn 1.697
_exptl_crystal_density_method 'not measured'
_exptl_crystal_description prism
_exptl_crystal_F_000 816
_exptl_crystal_size_max 0.10
_exptl_crystal_size_mid 0.10
_exptl_crystal_size_min 0.10
_refine_diff_density_max 0.353
_refine_diff_density_min -0.372
_refine_ls_extinction_method 'SHELXL97 (Sheldrick, 2008)'
_refine_ls_goodness_of_fit_ref 1.061
_refine_ls_hydrogen_treatment mixed
_refine_ls_matrix_type full
_refine_ls_number_parameters 231
_refine_ls_number_reflns 2897
_refine_ls_number_restraints 0
_refine_ls_restrained_S_all 1.061
_refine_ls_R_factor_all 0.0617
_refine_ls_R_factor_gt 0.0488
_refine_ls_shift/su_max 0.000
_refine_ls_shift/su_mean 0.000
_refine_ls_structure_factor_coef Fsqd
_refine_ls_weighting_details 'calc w = 1/[\s^2^(Fo^2^)+(0.0544P)^2^+0.0123P] where P=(Fo^2^+2Fc^2^)/3'
_refine_ls_weighting_scheme calc
_refine_ls_wR_factor_gt 0.1160
_refine_ls_wR_factor_ref 0.1277
_reflns_number_gt 2369
_reflns_number_total 2897
_reflns_threshold_expression I>2\s(I)
_cod_data_source_file kp2384.cif
_cod_data_source_block I
_cod_original_sg_symbol_H-M 'P 21/c'
_cod_database_code 2233912
_cod_database_fobs_code 2233912

loop_
_symmetry_equiv_pos_as_xyz
'x, y, z'
'-x, y+1/2, -z+1/2'
'-x, -y, -z'
'x, -y-1/2, z-1/2'

loop_
_atom_site_type_symbol
_atom_site_label
_atom_site_fract_x
_atom_site_fract_y
_atom_site_fract_z
_atom_site_U_iso_or_equiv
_atom_site_adp_type
_atom_site_calc_flag
_atom_site_refinement_flags
_atom_site_occupancy
_atom_site_symmetry_multiplicity
C C1 0.4410(3) 0.25700(19) 0.39915(18) 0.0193(6) Uani d . 1 1
C C2 0.5208(3) 0.16942(18) 0.42084(19) 0.0196(6) Uani d . 1 1
C C3 0.5718(3) 0.1444(2) 0.51114(19) 0.0233(6) Uani d . 1 1
H H3 0.6244 0.0855 0.5241 0.028 Uiso calc R 1 1
C C4 0.5458(3) 0.20637(19) 0.58497(19) 0.0222(6) Uani d . 1 1
H H4 0.5840 0.1896 0.6474 0.027 Uiso calc R 1 1
C C5 0.4662(3) 0.29017(19) 0.56742(18) 0.0212(6) Uani d . 1 1
H H5 0.4475 0.3304 0.6180 0.025 Uiso calc R 1 1
C C6 0.4113(3) 0.31781(19) 0.47515(19) 0.0184(6) Uani d . 1 1
C C7 0.3276(3) 0.40483(18) 0.45162(18) 0.0185(6) Uani d . 1 1
C C8 0.2886(3) 0.4263(2) 0.35855(19) 0.0227(6) Uani d . 1 1
H H8 0.2367 0.4842 0.3407 0.027 Uiso calc R 1 1
C C9 0.3269(3) 0.3612(2) 0.29090(19) 0.0213(6) Uani d . 1 1
H H9 0.2985 0.3779 0.2274 0.026 Uiso calc R 1 1
C C10 0.1600(3) 0.59983(19) 0.56281(18) 0.0187(6) Uani d . 1 1
C C11 0.1918(3) 0.5794(2) 0.66590(19) 0.0241(6) Uani d . 1 1
H H11A 0.1622 0.5145 0.6775 0.036 Uiso calc R 1 1
H H11B 0.1188 0.6203 0.7007 0.036 Uiso calc R 1 1
H H11C 0.3151 0.5902 0.6864 0.036 Uiso calc R 1 1
C C12 0.0773(3) 0.68922(19) 0.53327(18) 0.0181(6) Uani d . 1 1
C C13 0.0493(3) 0.76274(19) 0.59770(19) 0.0210(6) Uani d . 1 1
H H13 0.0760 0.7573 0.6633 0.025 Uiso calc R 1 1
C C14 -0.0183(3) 0.83985(18) 0.55647(19) 0.0203(6) Uani d . 1 1
C C15 0.0230(3) 0.71698(18) 0.44394(18) 0.0201(6) Uani d . 1 1
C C16 0.5511(3) 0.1035(2) 0.3424(2) 0.0260(7) Uani d . 1 1
N N1 0.3989(3) 0.27860(16) 0.30701(15) 0.0210(5) Uani d . 1 1
N N2 0.2884(3) 0.46492(16) 0.52193(17) 0.0218(5) Uani d . 1 1
H H1 0.310(3) 0.449(2) 0.578(2) 0.026 Uiso d . 1 1
N N3 0.2058(3) 0.54653(15) 0.49702(15) 0.0205(5) Uani d . 1 1
F F1 0.65951(18) 0.13668(11) 0.28208(10) 0.0273(4) Uani d . 1 1
F F2 0.6221(2) 0.02239(12) 0.37478(12) 0.0380(5) Uani d . 1 1
F F3 0.40389(19) 0.07936(12) 0.28996(12) 0.0349(5) Uani d . 1 1
S S1 -0.05583(8) 0.82904(5) 0.43743(5) 0.0231(2) Uani d . 1 1
Cl Cl1 0.01844(9) 0.65772(5) 0.34012(5) 0.0280(2) Uani d . 1 1
Cl Cl2 -0.06338(9) 0.94308(5) 0.60984(5) 0.0289(2) Uani d . 1 1

loop_
_atom_site_aniso_label
_atom_site_aniso_U_11
_atom_site_aniso_U_22
_atom_site_aniso_U_33
_atom_site_aniso_U_12
_atom_site_aniso_U_13
_atom_site_aniso_U_23
C1 0.0184(12) 0.0234(16) 0.0161(14) -0.0038(11) 0.0015(10) -0.0023(12)
C2 0.0190(12) 0.0205(16) 0.0196(16) -0.0017(11) 0.0034(11) -0.0028(12)
C3 0.0211(13) 0.0273(17) 0.0218(16) -0.0003(11) 0.0026(11) 0.0042(13)
C4 0.0231(13) 0.0282(18) 0.0151(15) 0.0004(12) 0.0000(11) 0.0022(12)
C5 0.0220(13) 0.0256(17) 0.0156(15) -0.0015(12) 0.0000(11) -0.0028(12)
C6 0.0174(13) 0.0203(16) 0.0173(15) -0.0031(11) 0.0007(11) -0.0022(11)
C7 0.0165(12) 0.0216(16) 0.0173(15) -0.0027(11) 0.0017(10) -0.0038(11)
C8 0.0237(13) 0.0241(17) 0.0199(16) 0.0004(12) 0.0004(11) 0.0024(12)
C9 0.0233(14) 0.0282(17) 0.0118(14) -0.0020(12) -0.0017(11) 0.0002(12)
C10 0.0151(12) 0.0232(16) 0.0174(15) -0.0018(11) 0.0000(10) 0.0002(12)
C11 0.0275(14) 0.0244(17) 0.0202(16) 0.0045(12) 0.0008(11) -0.0006(12)
C12 0.0172(12) 0.0201(15) 0.0166(15) -0.0036(11) 0.0002(10) 0.0001(11)
C13 0.0239(13) 0.0220(16) 0.0170(15) -0.0014(11) 0.0013(11) -0.0005(12)
C14 0.0249(14) 0.0184(16) 0.0178(15) -0.0001(11) 0.0025(11) -0.0007(11)
C15 0.0241(13) 0.0205(16) 0.0158(15) -0.0029(11) 0.0019(11) -0.0034(12)
C16 0.0266(14) 0.0247(18) 0.0271(17) -0.0027(13) 0.0049(12) -0.0022(13)
N1 0.0237(11) 0.0243(14) 0.0148(12) -0.0025(10) 0.0010(9) 0.0000(10)
N2 0.0274(11) 0.0222(14) 0.0154(12) 0.0021(10) -0.0008(10) 0.0006(11)
N3 0.0238(11) 0.0186(13) 0.0185(13) 0.0020(9) -0.0007(9) -0.0003(10)
F1 0.0267(8) 0.0366(11) 0.0194(9) -0.0026(7) 0.0063(7) -0.0057(7)
F2 0.0598(11) 0.0226(10) 0.0330(11) 0.0107(8) 0.0116(9) -0.0022(8)
F3 0.0309(9) 0.0410(12) 0.0332(10) -0.0128(7) 0.0056(7) -0.0185(8)
S1 0.0268(4) 0.0227(5) 0.0193(4) 0.0011(3) -0.0002(3) 0.0026(3)
Cl1 0.0410(4) 0.0286(5) 0.0140(4) 0.0020(3) -0.0001(3) -0.0011(3)
Cl2 0.0384(4) 0.0216(5) 0.0276(5) 0.0048(3) 0.0070(3) -0.0021(3)

loop_
_atom_type_symbol
_atom_type_description
_atom_type_scat_dispersion_real
_atom_type_scat_dispersion_imag
_atom_type_scat_source
C C 0.0033 0.0016 'International Tables Vol C Tables 4.2.6.8 and 6.1.1.4'
H H 0.0000 0.0000 'International Tables Vol C Tables 4.2.6.8 and 6.1.1.4'
N N 0.0061 0.0033 'International Tables Vol C Tables 4.2.6.8 and 6.1.1.4'
F F 0.0171 0.0103 'International Tables Vol C Tables 4.2.6.8 and 6.1.1.4'
S S 0.1246 0.1234 'International Tables Vol C Tables 4.2.6.8 and 6.1.1.4'
Cl Cl 0.1484 0.1585 'International Tables Vol C Tables 4.2.6.8 and 6.1.1.4'

loop_
_geom_angle_atom_site_label_1
_geom_angle_atom_site_label_2
_geom_angle_atom_site_label_3
_geom_angle
N1 C1 C2 118.2(2)
N1 C1 C6 123.9(3)
C2 C1 C6 117.9(2)
C3 C2 C1 121.5(2)
C3 C2 C16 119.5(3)
C1 C2 C16 119.1(2)
C2 C3 C4 119.8(3)
C2 C3 H3 120.1
C4 C3 H3 120.1
C5 C4 C3 120.6(3)
C5 C4 H4 119.7
C3 C4 H4 119.7
C4 C5 C6 120.9(2)
C4 C5 H5 119.5
C6 C5 H5 119.5
C5 C6 C1 119.2(3)
C5 C6 C7 123.9(2)
C1 C6 C7 116.9(2)
C8 C7 N2 121.7(3)
C8 C7 C6 118.6(2)
N2 C7 C6 119.7(2)
C7 C8 C9 118.8(3)
C7 C8 H8 120.6
C9 C8 H8 120.6
N1 C9 C8 126.2(3)
N1 C9 H9 116.9
C8 C9 H9 116.9
N3 C10 C12 116.4(2)
N3 C10 C11 124.9(2)
C12 C10 C11 118.6(2)
C10 C11 H11A 109.5
C10 C11 H11B 109.5
H11A C11 H11B 109.5
C10 C11 H11C 109.5
H11A C11 H11C 109.5
H11B C11 H11C 109.5
C15 C12 C13 109.7(2)
C15 C12 C10 127.5(2)
C13 C12 C10 122.8(2)
C14 C13 C12 113.6(2)
C14 C13 H13 123.2
C12 C13 H13 123.2
C13 C14 S1 112.9(2)
C13 C14 Cl2 127.1(2)
S1 C14 Cl2 119.95(16)
C12 C15 Cl1 130.4(2)
C12 C15 S1 113.6(2)
Cl1 C15 S1 115.99(15)
F1 C16 F3 105.6(2)
F1 C16 F2 105.9(2)
F3 C16 F2 105.3(2)
F1 C16 C2 113.8(2)
F3 C16 C2 113.7(2)
F2 C16 C2 111.8(2)
C9 N1 C1 115.6(2)
N3 N2 C7 118.2(2)
N3 N2 H1 122.0(19)
C7 N2 H1 119.7(19)
C10 N3 N2 118.0(2)
C14 S1 C15 90.19(12)

loop_
_geom_bond_atom_site_label_1
_geom_bond_atom_site_label_2
_geom_bond_distance
C1 N1 1.370(3)
C1 C2 1.424(4)
C1 C6 1.433(4)
C2 C3 1.369(4)
C2 C16 1.507(4)
C3 C4 1.413(4)
C3 H3 0.9500
C4 C5 1.366(4)
C4 H4 0.9500
C5 C6 1.412(4)
C5 H5 0.9500
C6 C7 1.435(4)
C7 C8 1.379(4)
C7 N2 1.383(3)
C8 C9 1.400(4)
C8 H8 0.9500
C9 N1 1.323(3)
C9 H9 0.9500
C10 N3 1.290(3)
C10 C12 1.481(4)
C10 C11 1.508(4)
C11 H11A 0.9800
C11 H11B 0.9800
C11 H11C 0.9800
C12 C15 1.373(4)
C12 C13 1.434(4)
C13 C14 1.341(4)
C13 H13 0.9500
C14 S1 1.715(3)
C14 Cl2 1.721(3)
C15 Cl1 1.715(3)
C15 S1 1.722(3)
C16 F1 1.342(3)
C16 F3 1.349(3)
C16 F2 1.353(3)
N2 N3 1.368(3)
N2 H1 0.85(3)

loop_
_geom_torsion_atom_site_label_1
_geom_torsion_atom_site_label_2
_geom_torsion_atom_site_label_3
_geom_torsion_atom_site_label_4
_geom_torsion
N1 C1 C2 C3 177.8(2)
C6 C1 C2 C3 -1.5(3)
N1 C1 C2 C16 -1.6(3)
C6 C1 C2 C16 179.1(2)
C1 C2 C3 C4 -0.2(4)
C16 C2 C3 C4 179.2(2)
C2 C3 C4 C5 1.7(4)
C3 C4 C5 C6 -1.3(4)
C4 C5 C6 C1 -0.4(4)
C4 C5 C6 C7 -179.8(2)
N1 C1 C6 C5 -177.4(2)
C2 C1 C6 C5 1.8(3)
N1 C1 C6 C7 1.9(3)
C2 C1 C6 C7 -178.8(2)
C5 C6 C7 C8 176.4(2)
C1 C6 C7 C8 -2.9(3)
C5 C6 C7 N2 -3.4(4)
C1 C6 C7 N2 177.2(2)
N2 C7 C8 C9 -178.1(2)
C6 C7 C8 C9 2.1(3)
C7 C8 C9 N1 -0.1(4)
N3 C10 C12 C15 9.2(4)
C11 C10 C12 C15 -173.4(2)
N3 C10 C12 C13 -168.0(2)
C11 C10 C12 C13 9.4(3)
C15 C12 C13 C14 -1.2(3)
C10 C12 C13 C14 176.4(2)
C12 C13 C14 S1 0.8(3)
C12 C13 C14 Cl2 -177.83(18)
C13 C12 C15 Cl1 -177.8(2)
C10 C12 C15 Cl1 4.7(4)
C13 C12 C15 S1 1.1(3)
C10 C12 C15 S1 -176.42(19)
C3 C2 C16 F1 -117.2(3)
C1 C2 C16 F1 62.2(3)
C3 C2 C16 F3 121.8(3)
C1 C2 C16 F3 -58.8(3)
C3 C2 C16 F2 2.7(3)
C1 C2 C16 F2 -177.8(2)
C8 C9 N1 C1 -1.0(4)
C2 C1 N1 C9 -179.3(2)
C6 C1 N1 C9 0.0(3)
C8 C7 N2 N3 1.3(3)
C6 C7 N2 N3 -178.8(2)
C12 C10 N3 N2 177.7(2)
C11 C10 N3 N2 0.5(4)
C7 N2 N3 C10 175.9(2)
C13 C14 S1 C15 -0.2(2)
Cl2 C14 S1 C15 178.60(17)
C12 C15 S1 C14 -0.6(2)
Cl1 C15 S1 C14 178.47(16)

loop_
_cod_related_entry_id
_cod_related_entry_database
_cod_related_entry_code
1 ChemSpider 30657520
